data_4026062
loop_
_publ_author_name
'\/Oyvind Jacobsen'
'Hiroaki Maekawa'
'Nien-Hui Ge'
'Carl Henrik G\"orbitz'
'P\%al Rongved'
'Ole Petter Ottersen'
'Mahmood Amiry-Moghaddam'
'Jo Klaveness'

_publ_contact_author_address
; 
School of Pharmacy
University of Oslo
P.O.Box 1068 Blindern
N-0316 Oslo, Norway
;
_publ_contact_author_email oyvind.jacobsen@farmasi.uio.no
_publ_contact_author_fax '+47 22 85 44 02'
_publ_contact_author_name '\/Oyvind Jacobsen'
_publ_contact_author_phone '+47 92 81 83 44'
_publ_section_title
;
 Stapling of a 310-Helix with Click Chemistry
;
_journal_name_full 'Journal of Organic Chemistry'
_journal_page_first 1228
_journal_page_last 1238
_journal_paper_doi 10.1021/jo101670a
_journal_volume 76
_journal_year 2011
_chemical_absolute_configuration rm
_chemical_formula_moiety 'C41 H69 N11 O12, 0.792C4 H8 O2, 0.558H2 O'
_chemical_formula_sum 'C44.17 H76.45 N11 O14.15'
_chemical_formula_weight 988.03
_space_group_IT_number 19
_symmetry_cell_setting orthorhombic
_symmetry_space_group_name_Hall 'P 2ac 2ab'
_symmetry_space_group_name_H-M 'P 21 21 21'
_atom_sites_solution_hydrogens geom
_atom_sites_solution_primary direct
_atom_sites_solution_secondary difmap
_audit_creation_method SHELXL-97
_audit_update_record
;
2007-06-07 # Formatted by publCIF
;
_cell_angle_alpha 90.00
_cell_angle_beta 90.00
_cell_angle_gamma 90.00
_cell_formula_units_Z 4
_cell_length_a 16.239(12)
_cell_length_b 18.236(14)
_cell_length_c 18.655(14)
_cell_measurement_reflns_used 980
_cell_measurement_temperature 111(2)
_cell_measurement_theta_max 25.03
_cell_measurement_theta_min 1.56
_cell_volume 5524(7)
_computing_cell_refinement 'SAINT+ (Bruker, 2007)'
_computing_data_collection 'APEX2 (Bruker, 2007)'
_computing_data_reduction 'SAINT+ (Bruker, 2007)'
_computing_molecular_graphics 'SHELXTL (Bruker, 2008)'
_computing_publication_material 'SHELXTL (Bruker, 2008)'
_computing_structure_refinement 'SHELXTL (Bruker, 2008)'
_computing_structure_solution 'SHELXTL (Bruker, 2008)'
_diffrn_ambient_temperature 111(2)
_diffrn_detector_area_resol_mean 8.3
_diffrn_measured_fraction_theta_full 0.999
_diffrn_measured_fraction_theta_max 0.999
_diffrn_measurement_device_type 'Bruker Apex II CCD diffractometer'
_diffrn_measurement_method 'Sets of exposures each taken over 0.5\% \w rotation'
_diffrn_radiation_monochromator graphite
_diffrn_radiation_source 'fine-focus sealed tube'
_diffrn_radiation_type MoK\a
_diffrn_radiation_wavelength 0.71073
_diffrn_reflns_av_R_equivalents 0.6253
_diffrn_reflns_av_sigmaI/netI 0.5471
_diffrn_reflns_limit_h_max 18
_diffrn_reflns_limit_h_min -19
_diffrn_reflns_limit_k_max 21
_diffrn_reflns_limit_k_min -19
_diffrn_reflns_limit_l_max 22
_diffrn_reflns_limit_l_min -19
_diffrn_reflns_number 31484
_diffrn_reflns_theta_full 25.03
_diffrn_reflns_theta_max 25.03
_diffrn_reflns_theta_min 1.56
_diffrn_standards_decay_% 0
_diffrn_standards_number 0
_exptl_absorpt_coefficient_mu 0.089
_exptl_absorpt_correction_T_max 0.9992
_exptl_absorpt_correction_T_min 0.9102
_exptl_absorpt_correction_type multi-scan
_exptl_absorpt_process_details 'SADABS (Sheldrick, 1996)'
_exptl_crystal_colour colourless
_exptl_crystal_density_diffrn 1.188
_exptl_crystal_description plate
_exptl_crystal_F_000 2127
_exptl_crystal_size_max 0.110
_exptl_crystal_size_mid 0.010
_exptl_crystal_size_min 0.009
_refine_diff_density_max 0.207
_refine_diff_density_min -0.219
_refine_diff_density_rms 0.048
_refine_ls_extinction_coef 0.0210(10)
_refine_ls_extinction_expression Fc^*^=kFc[1+0.001xFc^2^\l^3^/sin(2\q)]^-1/4^
_refine_ls_extinction_method SHELXL
_refine_ls_goodness_of_fit_ref 0.911
_refine_ls_hydrogen_treatment mixed
_refine_ls_matrix_type full
_refine_ls_number_parameters 624
_refine_ls_number_reflns 5383
_refine_ls_number_restraints 684
_refine_ls_restrained_S_all 0.868
_refine_ls_R_factor_all 0.3574
_refine_ls_R_factor_gt 0.0667
_refine_ls_shift/su_max 0.001
_refine_ls_shift/su_mean 0.000
_refine_ls_structure_factor_coef Fsqd
_refine_ls_weighting_details 'calc w=1/[\s^2^(Fo^2^)+(0.0529P)^2^] where P=(Fo^2^+2Fc^2^)/3'
_refine_ls_weighting_scheme calc
_refine_ls_wR_factor_gt 0.1094
_refine_ls_wR_factor_ref 0.1929
_reflns_number_gt 1286
_reflns_number_total 5383
_reflns_threshold_expression >2sigma(I)
_cod_data_source_file jo101670a_si_001.cif
_cod_data_source_block acyclic
_cod_database_code 4026062

loop_
_symmetry_equiv_pos_as_xyz
'x, y, z'
'-x+1/2, -y, z+1/2'
'-x, y+1/2, -z+1/2'
'x+1/2, -y+1/2, -z'

loop_
_atom_site_label
_atom_site_type_symbol
_atom_site_fract_x
_atom_site_fract_y
_atom_site_fract_z
_atom_site_U_iso_or_equiv
_atom_site_adp_type
_atom_site_occupancy
_atom_site_symmetry_multiplicity
_atom_site_calc_flag
_atom_site_refinement_flags
_atom_site_disorder_assembly
_atom_site_disorder_group
N10 N 0.3508(6) 0.5119(5) 0.9657(6) 0.074(3) Uani 0.572(6) 1 d PDU A 1
H10 H 0.4011 0.4951 0.9595 0.089 Uiso 0.572(6) 1 calc PR A 1
C36 C 0.2475(8) 0.4133(6) 0.9540(7) 0.062(3) Uani 0.572(6) 1 d PDU A 1
C31 C 0.2852(7) 0.4802(6) 0.9232(7) 0.067(3) Uani 0.572(6) 1 d PDU A 1
H311 H 0.2412 0.5179 0.9158 0.080 Uiso 0.572(6) 1 calc PR A 1
C32 C 0.3239(13) 0.4620(13) 0.8515(9) 0.085(5) Uiso 0.572(6) 1 d PDU A 1
H321 H 0.3656 0.4227 0.8563 0.102 Uiso 0.572(6) 1 calc PR A 1
H322 H 0.2818 0.4468 0.8161 0.102 Uiso 0.572(6) 1 calc PR A 1
O9 O 0.3606(8) 0.5289(8) 0.8318(7) 0.079(4) Uiso 0.572(6) 1 d PDU A 1
C33 C 0.4032(9) 0.5188(12) 0.7665(9) 0.097(7) Uiso 0.572(6) 1 d PDU A 1
H331 H 0.4474 0.4821 0.7733 0.116 Uiso 0.572(6) 1 calc PR A 1
H332 H 0.4291 0.5656 0.7520 0.116 Uiso 0.572(6) 1 calc PR A 1
C34 C 0.3475(10) 0.4940(12) 0.7096(10) 0.116(8) Uiso 0.572(6) 1 d PDU A 1
C35 C 0.3097(15) 0.4664(15) 0.6627(12) 0.182(11) Uiso 0.572(6) 1 d PDU A 1
H351 H 0.2793 0.4443 0.6250 0.218 Uiso 0.572(6) 1 calc PR A 1
N10D N 0.3508(6) 0.5119(5) 0.9657(6) 0.074(3) Uani 0.428(6) 1 d PDU A 2
H10D H 0.4011 0.4951 0.9595 0.089 Uiso 0.428(6) 1 calc PR A 2
C36D C 0.2475(8) 0.4133(6) 0.9540(7) 0.062(3) Uani 0.428(6) 1 d PDU A 2
C31D C 0.2852(7) 0.4802(6) 0.9232(7) 0.067(3) Uani 0.428(6) 1 d PDU A 2
H312 H 0.2401 0.5175 0.9257 0.080 Uiso 0.428(6) 1 calc PR A 2
C32D C 0.3029(14) 0.4737(17) 0.8445(9) 0.085(5) Uiso 0.428(6) 1 d PDU A 2
H323 H 0.2535 0.4562 0.8186 0.102 Uiso 0.428(6) 1 calc PR A 2
H324 H 0.3190 0.5220 0.8246 0.102 Uiso 0.428(6) 1 calc PR A 2
O9D O 0.3679(11) 0.4232(9) 0.8371(9) 0.079(4) Uiso 0.428(6) 1 d PDU A 2
C33D C 0.4102(11) 0.4372(10) 0.7713(13) 0.097(7) Uiso 0.428(6) 1 d PDU A 2
H333 H 0.3704 0.4351 0.7312 0.116 Uiso 0.428(6) 1 calc PR A 2
H334 H 0.4519 0.3985 0.7634 0.116 Uiso 0.428(6) 1 calc PR A 2
C34D C 0.4508(13) 0.5089(11) 0.7711(18) 0.116(8) Uiso 0.428(6) 1 d PDU A 2
C35D C 0.484(2) 0.5665(13) 0.769(2) 0.182(11) Uiso 0.428(6) 1 d PDU A 2
H352 H 0.5099 0.6129 0.7665 0.218 Uiso 0.428(6) 1 calc PR A 2
O1 O 1.1064(4) 0.5642(4) 0.8573(4) 0.055(2) Uani 1 1 d U . .
O2 O 0.9657(5) 0.5580(4) 0.8623(4) 0.063(2) Uani 1 1 d U . .
O3 O 0.8415(4) 0.4164(4) 0.9267(4) 0.058(2) Uani 1 1 d U . .
O4 O 0.7640(4) 0.5244(4) 1.0689(4) 0.058(2) Uani 1 1 d U . .
O5 O 0.6270(5) 0.6138(4) 0.9533(4) 0.071(3) Uani 1 1 d U . .
O6 O 0.5064(5) 0.4281(4) 0.9413(4) 0.063(2) Uani 1 1 d U . .
O7 O 0.4141(5) 0.4585(5) 1.1107(4) 0.078(3) Uani 1 1 d U . .
O8 O 0.2688(5) 0.5926(4) 1.0256(4) 0.076(3) Uani 1 1 d U A .
O10 O 0.1930(4) 0.3781(4) 0.9207(4) 0.062(2) Uani 1 1 d U . .
O11 O 0.1150(5) 0.3788(4) 1.0703(5) 0.082(3) Uani 1 1 d U A .
O12 O 0.1212(4) 0.2572(4) 1.0682(4) 0.067(2) Uani 1 1 d U A .
N1 N 1.0455(5) 0.4555(5) 0.8699(5) 0.061(3) Uani 1 1 d U . .
H1 H 1.0960 0.4384 0.8741 0.073 Uiso 1 1 calc R . .
N2 N 0.9500(5) 0.4571(5) 0.9912(5) 0.055(3) Uani 1 1 d U . .
H2 H 1.0035 0.4647 0.9924 0.066 Uiso 1 1 calc R . .
N3 N 0.8402(5) 0.5740(5) 0.9804(5) 0.058(3) Uani 1 1 d U . .
H3 H 0.8877 0.5749 0.9577 0.070 Uiso 1 1 calc R . .
N4 N 0.7026(5) 0.5181(5) 0.9152(5) 0.057(3) Uani 1 1 d U . .
H4 H 0.7519 0.4988 0.9098 0.068 Uiso 1 1 calc R . .
N5 N 0.6380(8) 0.3351(4) 0.7004(6) 0.110(4) Uani 1 1 d DU . .
N6 N 0.6332(8) 0.2708(4) 0.7209(8) 0.131(5) Uani 1 1 d DU . .
N7 N 0.6190(10) 0.2131(5) 0.7386(9) 0.171(7) Uani 1 1 d DU . .
N8 N 0.6085(5) 0.4546(5) 1.0215(5) 0.055(3) Uani 1 1 d U . .
H8 H 0.6604 0.4675 1.0266 0.066 Uiso 1 1 calc R . .
N9 N 0.4843(5) 0.5494(5) 1.0543(6) 0.079(3) Uani 1 1 d U . .
H9 H 0.5281 0.5638 1.0304 0.095 Uiso 1 1 calc R B 1
N11 N 0.2759(5) 0.3880(5) 1.0188(5) 0.064(3) Uani 1 1 d U . .
H11 H 0.3124 0.4148 1.0418 0.077 Uiso 1 1 calc R A 1
C1 C 1.1090(8) 0.6454(6) 0.8535(6) 0.053(3) Uani 1 1 d U . .
C2 C 1.2018(7) 0.6610(6) 0.8447(6) 0.073(4) Uani 1 1 d U . .
H21 H 1.2310 0.6456 0.8881 0.110 Uiso 1 1 calc R . .
H22 H 1.2103 0.7136 0.8371 0.110 Uiso 1 1 calc R . .
H23 H 1.2230 0.6337 0.8034 0.110 Uiso 1 1 calc R . .
C3 C 1.0764(7) 0.6756(6) 0.9232(6) 0.077(4) Uani 1 1 d U . .
H31 H 1.1101 0.6574 0.9629 0.116 Uiso 1 1 calc R . .
H32 H 1.0192 0.6597 0.9298 0.116 Uiso 1 1 calc R . .
H33 H 1.0787 0.7293 0.9220 0.116 Uiso 1 1 calc R . .
C4 C 1.0636(7) 0.6696(6) 0.7874(6) 0.082(4) Uani 1 1 d U . .
H41 H 1.0892 0.6476 0.7450 0.124 Uiso 1 1 calc R . .
H42 H 1.0660 0.7232 0.7836 0.124 Uiso 1 1 calc R . .
H43 H 1.0060 0.6539 0.7906 0.124 Uiso 1 1 calc R . .
C5 C 1.0337(9) 0.5288(7) 0.8614(7) 0.058(3) Uani 1 1 d U . .
C6 C 0.9777(7) 0.4057(6) 0.8721(6) 0.053(3) Uani 1 1 d U . .
C7 C 0.9304(7) 0.4043(6) 0.8018(5) 0.067(4) Uani 1 1 d U . .
H71 H 0.9108 0.4538 0.7905 0.100 Uiso 1 1 calc R . .
H72 H 0.8832 0.3711 0.8062 0.100 Uiso 1 1 calc R . .
H73 H 0.9666 0.3870 0.7633 0.100 Uiso 1 1 calc R . .
C8 C 1.0086(6) 0.3309(6) 0.8899(6) 0.066(4) Uani 1 1 d U . .
H81 H 1.0387 0.3325 0.9354 0.098 Uiso 1 1 calc R . .
H82 H 1.0454 0.3139 0.8517 0.098 Uiso 1 1 calc R . .
H83 H 0.9619 0.2971 0.8942 0.098 Uiso 1 1 calc R . .
C9 C 0.9174(7) 0.4272(6) 0.9310(7) 0.051(3) Uani 1 1 d U . .
C10 C 0.9012(7) 0.4775(7) 1.0546(7) 0.062(3) Uani 1 1 d U . .
C11 C 0.9583(7) 0.5242(6) 1.1035(6) 0.075(4) Uani 1 1 d U . .
H111 H 0.9770 0.5676 1.0772 0.112 Uiso 1 1 calc R . .
H112 H 1.0061 0.4948 1.1179 0.112 Uiso 1 1 calc R . .
H113 H 0.9279 0.5395 1.1463 0.112 Uiso 1 1 calc R . .
C12 C 0.8726(7) 0.4109(6) 1.0964(6) 0.068(4) Uani 1 1 d U . .
H121 H 0.9205 0.3815 1.1106 0.103 Uiso 1 1 calc R . .
H122 H 0.8361 0.3812 1.0663 0.103 Uiso 1 1 calc R . .
H123 H 0.8428 0.4268 1.1393 0.103 Uiso 1 1 calc R . .
C13 C 0.8289(8) 0.5262(7) 1.0342(7) 0.060(3) Uani 1 1 d U . .
C14 C 0.7746(7) 0.6251(6) 0.9587(7) 0.062(3) Uani 1 1 d U . .
C15 C 0.8025(6) 0.6612(6) 0.8895(6) 0.067(4) Uani 1 1 d U . .
H151 H 0.8091 0.6238 0.8522 0.100 Uiso 1 1 calc R . .
H152 H 0.8551 0.6862 0.8974 0.100 Uiso 1 1 calc R . .
H153 H 0.7611 0.6970 0.8742 0.100 Uiso 1 1 calc R . .
C16 C 0.7622(7) 0.6822(6) 1.0165(7) 0.077(4) Uani 1 1 d U . .
H161 H 0.7445 0.6581 1.0609 0.115 Uiso 1 1 calc R . .
H162 H 0.7200 0.7172 1.0012 0.115 Uiso 1 1 calc R . .
H163 H 0.8141 0.7082 1.0250 0.115 Uiso 1 1 calc R . .
C17 C 0.6942(8) 0.5830(6) 0.9424(7) 0.060(3) Uani 1 1 d U . .
C18 C 0.6287(7) 0.4769(6) 0.8934(6) 0.056(3) Uani 1 1 d U . .
H18 H 0.5939 0.5110 0.8644 0.067 Uiso 1 1 calc R . .
C19 C 0.6528(7) 0.4126(6) 0.8441(6) 0.060(3) Uani 1 1 d U . .
H191 H 0.6920 0.3806 0.8701 0.072 Uiso 1 1 calc R . .
H192 H 0.6030 0.3832 0.8338 0.072 Uiso 1 1 calc R . .
C20 C 0.6919(7) 0.4356(7) 0.7728(6) 0.073(4) Uani 1 1 d U . .
H201 H 0.6536 0.4686 0.7471 0.087 Uiso 1 1 calc R . .
H202 H 0.7430 0.4635 0.7827 0.087 Uiso 1 1 calc R . .
C21 C 0.7125(8) 0.3702(8) 0.7247(7) 0.094(5) Uani 1 1 d U . .
H211 H 0.7447 0.3872 0.6828 0.112 Uiso 1 1 calc R . .
H212 H 0.7464 0.3346 0.7517 0.112 Uiso 1 1 calc R . .
C22 C 0.5763(8) 0.4506(6) 0.9556(8) 0.060(3) Uani 1 1 d U . .
C23 C 0.5591(7) 0.4379(6) 1.0862(7) 0.058(3) Uani 1 1 d U . .
C24 C 0.5383(7) 0.3565(5) 1.0888(6) 0.067(4) Uani 1 1 d U . .
H241 H 0.5068 0.3430 1.0460 0.101 Uiso 1 1 calc R . .
H242 H 0.5055 0.3462 1.1317 0.101 Uiso 1 1 calc R . .
H243 H 0.5894 0.3278 1.0905 0.101 Uiso 1 1 calc R . .
C25 C 0.6080(7) 0.4598(6) 1.1511(5) 0.065(3) Uani 1 1 d U . .
H251 H 0.6213 0.5122 1.1483 0.097 Uiso 1 1 calc R . .
H252 H 0.6591 0.4313 1.1528 0.097 Uiso 1 1 calc R . .
H253 H 0.5756 0.4503 1.1944 0.097 Uiso 1 1 calc R . .
C26 C 0.4781(9) 0.4824(8) 1.0831(8) 0.072(4) Uani 1 1 d U . .
C27D C 0.411(2) 0.5979(13) 1.0659(13) 0.055(4) Uiso 0.412(18) 1 d PDU A 1
C28D C 0.4394(18) 0.6675(13) 1.0252(16) 0.060(5) Uiso 0.412(18) 1 d PDU A 1
H284 H 0.4915 0.6851 1.0454 0.090 Uiso 0.412(18) 1 calc PR A 1
H285 H 0.3974 0.7057 1.0300 0.090 Uiso 0.412(18) 1 calc PR A 1
H286 H 0.4471 0.6557 0.9744 0.090 Uiso 0.412(18) 1 calc PR A 1
C29D C 0.3901(19) 0.6174(16) 1.1407(13) 0.059(5) Uiso 0.412(18) 1 d PDU A 1
H294 H 0.4335 0.6484 1.1610 0.089 Uiso 0.412(18) 1 calc PR A 1
H295 H 0.3848 0.5726 1.1694 0.089 Uiso 0.412(18) 1 calc PR A 1
H296 H 0.3377 0.6442 1.1413 0.089 Uiso 0.412(18) 1 calc PR A 1
C27 C 0.4135(15) 0.6050(10) 1.0369(11) 0.055(4) Uiso 0.588(18) 1 d PDU A 2
C28 C 0.4402(13) 0.6635(11) 0.9818(12) 0.060(5) Uiso 0.588(18) 1 d PDU A 2
H281 H 0.4824 0.6951 1.0030 0.090 Uiso 0.588(18) 1 calc PR A 2
H282 H 0.3924 0.6932 0.9681 0.090 Uiso 0.588(18) 1 calc PR A 2
H283 H 0.4626 0.6393 0.9392 0.090 Uiso 0.588(18) 1 calc PR A 2
C29 C 0.3983(14) 0.6374(11) 1.1092(10) 0.059(5) Uiso 0.588(18) 1 d PDU A 2
H291 H 0.4507 0.6532 1.1302 0.089 Uiso 0.588(18) 1 calc PR A 2
H292 H 0.3727 0.6005 1.1403 0.089 Uiso 0.588(18) 1 calc PR A 2
H293 H 0.3614 0.6797 1.1046 0.089 Uiso 0.588(18) 1 calc PR A 2
C30 C 0.3392(9) 0.5662(7) 1.0148(8) 0.082(4) Uani 1 1 d U . .
C37 C 0.2496(7) 0.3205(7) 1.0513(7) 0.059(3) Uani 1 1 d U A .
C38 C 0.2757(7) 0.2546(6) 1.0088(7) 0.078(4) Uani 1 1 d U . .
H381 H 0.2528 0.2577 0.9603 0.117 Uiso 1 1 calc R A .
H382 H 0.2554 0.2100 1.0323 0.117 Uiso 1 1 calc R . .
H383 H 0.3359 0.2529 1.0062 0.117 Uiso 1 1 calc R . .
C39 C 0.2862(7) 0.3166(7) 1.1264(6) 0.085(4) Uani 1 1 d U . .
H391 H 0.2692 0.3598 1.1539 0.127 Uiso 1 1 calc R A .
H392 H 0.3464 0.3153 1.1232 0.127 Uiso 1 1 calc R . .
H393 H 0.2665 0.2722 1.1505 0.127 Uiso 1 1 calc R . .
C40 C 0.1534(8) 0.3226(8) 1.0614(7) 0.063(3) Uani 1 1 d U . .
C41 C 0.0340(6) 0.2541(6) 1.0878(6) 0.071(4) Uani 1 1 d U . .
H411 H 0.0168 0.2028 1.0918 0.107 Uiso 1 1 calc R A .
H412 H 0.0012 0.2786 1.0508 0.107 Uiso 1 1 calc R . .
H413 H 0.0258 0.2789 1.1339 0.107 Uiso 1 1 calc R . .
O21B O 0.6652(13) 0.7642(15) 0.7831(12) 0.071(5) Uiso 0.339(9) 1 d PDU C 1
C31B C 0.6840(18) 0.771(3) 0.7069(14) 0.087(7) Uiso 0.339(9) 1 d PDU C 1
H31B H 0.6878 0.8233 0.6918 0.104 Uiso 0.339(9) 1 calc PR C 1
H32B H 0.6435 0.7453 0.6765 0.104 Uiso 0.339(9) 1 calc PR C 1
C21B C 0.565(2) 0.778(2) 0.8715(12) 0.075(8) Uiso 0.339(9) 1 d PDU C 1
H21B H 0.6121 0.7576 0.8983 0.112 Uiso 0.339(9) 1 calc PR C 1
H22B H 0.5191 0.7430 0.8737 0.112 Uiso 0.339(9) 1 calc PR C 1
H23B H 0.5485 0.8244 0.8927 0.112 Uiso 0.339(9) 1 calc PR C 1
C41B C 0.7672(19) 0.734(2) 0.707(2) 0.085(8) Uiso 0.339(9) 1 d PDU C 1
H41B H 0.7888 0.7325 0.6578 0.128 Uiso 0.339(9) 1 calc PR C 1
H42B H 0.7613 0.6839 0.7251 0.128 Uiso 0.339(9) 1 calc PR C 1
H43B H 0.8053 0.7614 0.7376 0.128 Uiso 0.339(9) 1 calc PR C 1
C11B C 0.5899(18) 0.7895(13) 0.7938(15) 0.110(8) Uiso 0.339(9) 1 d PDU C 1
O11B O 0.5506(17) 0.8189(17) 0.7457(15) 0.144(8) Uiso 0.339(9) 1 d PDU C 1
O22B O 0.6883(10) 0.7817(11) 0.7861(9) 0.071(5) Uiso 0.450(9) 1 d PDU D 2
C32B C 0.7039(15) 0.757(2) 0.7132(12) 0.087(7) Uiso 0.450(9) 1 d PDU D 2
H33B H 0.6767 0.7897 0.6778 0.104 Uiso 0.450(9) 1 calc PR D 2
H34B H 0.6846 0.7063 0.7059 0.104 Uiso 0.450(9) 1 calc PR D 2
C22B C 0.5959(16) 0.7964(15) 0.8783(11) 0.075(8) Uiso 0.450(9) 1 d PDU D 2
H24B H 0.6460 0.8200 0.8964 0.112 Uiso 0.450(9) 1 calc PR D 2
H25B H 0.5822 0.7542 0.9086 0.112 Uiso 0.450(9) 1 calc PR D 2
H26B H 0.5504 0.8316 0.8790 0.112 Uiso 0.450(9) 1 calc PR D 2
C42B C 0.7957(15) 0.7622(17) 0.7078(14) 0.085(8) Uiso 0.450(9) 1 d PDU D 2
H44B H 0.8133 0.7458 0.6602 0.128 Uiso 0.450(9) 1 calc PR D 2
H45B H 0.8209 0.7308 0.7444 0.128 Uiso 0.450(9) 1 calc PR D 2
H46B H 0.8131 0.8131 0.7153 0.128 Uiso 0.450(9) 1 calc PR D 2
C12B C 0.6103(17) 0.7705(11) 0.8018(14) 0.110(8) Uiso 0.450(9) 1 d PDU D 2
O12B O 0.5600(14) 0.7432(14) 0.7612(12) 0.144(8) Uiso 0.450(9) 1 d PDU D 2
O1W O 1.1184(7) 0.5182(7) 1.0246(9) 0.074(7) Uani 0.558(15) 1 d PD . .
H1W H 1.1630(17) 0.542(2) 1.026(10) 0.110 Uiso 0.558(15) 1 d PD . .
H2W H 1.131(4) 0.475(2) 1.038(8) 0.110 Uiso 0.558(15) 1 d PD . .

loop_
_atom_site_aniso_label
_atom_site_aniso_U_11
_atom_site_aniso_U_22
_atom_site_aniso_U_33
_atom_site_aniso_U_23
_atom_site_aniso_U_13
_atom_site_aniso_U_12
N10 0.045(6) 0.046(6) 0.132(8) -0.009(5) 0.008(5) -0.001(4)
C36 0.058(7) 0.037(6) 0.091(7) -0.001(5) 0.007(6) -0.002(5)
C31 0.051(7) 0.054(6) 0.095(7) 0.004(5) 0.012(6) -0.010(5)
N10D 0.045(6) 0.046(6) 0.132(8) -0.009(5) 0.008(5) -0.001(4)
C36D 0.058(7) 0.037(6) 0.091(7) -0.001(5) 0.007(6) -0.002(5)
C31D 0.051(7) 0.054(6) 0.095(7) 0.004(5) 0.012(6) -0.010(5)
O1 0.049(4) 0.043(4) 0.073(5) -0.001(4) -0.001(5) 0.004(4)
O2 0.059(5) 0.052(5) 0.078(6) -0.007(5) -0.001(5) 0.001(5)
O3 0.045(4) 0.058(6) 0.072(5) 0.003(5) -0.003(4) -0.001(4)
O4 0.052(5) 0.048(5) 0.074(6) -0.009(5) 0.003(5) 0.002(4)
O5 0.052(5) 0.045(5) 0.117(7) 0.014(5) 0.004(6) 0.007(4)
O6 0.060(5) 0.037(5) 0.093(6) -0.008(5) -0.007(5) -0.004(4)
O7 0.046(5) 0.080(6) 0.108(7) -0.021(6) 0.005(5) -0.001(5)
O8 0.055(6) 0.067(6) 0.106(7) -0.003(5) -0.002(5) 0.010(5)
O10 0.058(6) 0.039(5) 0.087(6) 0.004(5) -0.001(5) -0.003(4)
O11 0.059(5) 0.059(5) 0.127(7) -0.012(6) 0.022(6) 0.007(5)
O12 0.045(5) 0.061(5) 0.094(6) 0.008(6) 0.013(5) -0.003(5)
N1 0.044(5) 0.057(5) 0.082(7) 0.029(6) 0.008(5) 0.003(4)
N2 0.040(6) 0.051(6) 0.073(6) 0.003(5) 0.008(5) -0.007(5)
N3 0.040(5) 0.040(6) 0.095(7) -0.001(5) 0.007(5) -0.004(5)
N4 0.046(6) 0.042(5) 0.082(7) -0.002(5) 0.004(6) 0.002(4)
N5 0.095(8) 0.107(8) 0.127(10) 0.005(8) -0.031(8) -0.014(9)
N6 0.106(10) 0.089(9) 0.198(12) 0.004(12) 0.042(10) 0.022(9)
N7 0.165(14) 0.075(9) 0.273(18) -0.015(12) -0.003(14) 0.013(11)
N8 0.044(6) 0.050(6) 0.072(5) -0.010(6) 0.002(5) -0.003(5)
N9 0.041(5) 0.044(5) 0.153(10) -0.019(7) -0.001(6) 0.003(5)
N11 0.046(6) 0.043(5) 0.102(7) -0.002(5) -0.006(5) -0.009(5)
C1 0.068(7) 0.045(6) 0.047(7) -0.001(7) 0.002(7) -0.013(7)
C2 0.067(7) 0.063(8) 0.090(10) 0.007(8) 0.010(7) -0.009(7)
C3 0.079(9) 0.064(8) 0.089(8) -0.031(8) 0.015(8) -0.011(8)
C4 0.102(9) 0.059(8) 0.087(8) 0.012(8) -0.019(8) 0.013(8)
C5 0.066(7) 0.051(6) 0.059(8) -0.002(8) 0.002(9) -0.010(6)
C6 0.043(7) 0.047(6) 0.069(7) 0.009(7) 0.005(6) 0.005(5)
C7 0.060(9) 0.072(10) 0.069(7) 0.005(7) 0.013(6) 0.003(7)
C8 0.048(8) 0.046(6) 0.102(10) 0.018(7) 0.008(7) -0.001(6)
C9 0.035(6) 0.053(8) 0.065(7) 0.006(7) 0.001(6) -0.012(6)
C10 0.044(7) 0.068(8) 0.074(7) -0.002(6) 0.002(6) -0.004(6)
C11 0.064(8) 0.066(8) 0.094(9) -0.011(7) -0.019(7) 0.006(7)
C12 0.067(9) 0.071(8) 0.067(8) 0.007(7) 0.005(7) 0.003(6)
C13 0.051(7) 0.051(8) 0.079(10) -0.005(6) 0.000(6) 0.001(6)
C14 0.049(6) 0.043(7) 0.095(9) 0.000(5) 0.006(7) 0.004(5)
C15 0.047(8) 0.048(8) 0.107(8) 0.014(6) 0.009(7) 0.013(6)
C16 0.058(9) 0.055(8) 0.117(9) -0.019(7) 0.010(8) -0.007(7)
C17 0.056(6) 0.036(6) 0.087(9) 0.004(6) -0.004(7) 0.006(5)
C18 0.054(7) 0.040(7) 0.073(6) 0.005(6) -0.015(6) -0.002(6)
C19 0.062(8) 0.054(8) 0.063(7) 0.005(6) -0.002(6) -0.014(7)
C20 0.065(9) 0.091(9) 0.062(8) 0.013(7) -0.009(7) -0.002(8)
C21 0.074(10) 0.147(11) 0.060(9) -0.025(8) -0.004(8) -0.016(9)
C22 0.068(8) 0.033(8) 0.081(6) -0.004(8) 0.003(6) -0.001(7)
C23 0.045(6) 0.048(6) 0.082(7) -0.006(8) 0.005(6) -0.007(6)
C24 0.068(9) 0.051(6) 0.084(10) 0.006(7) 0.002(8) -0.003(6)
C25 0.054(8) 0.078(9) 0.063(6) -0.005(7) 0.019(6) -0.019(7)
C26 0.057(7) 0.051(7) 0.109(11) -0.029(8) 0.002(6) 0.002(6)
C30 0.058(6) 0.061(8) 0.126(10) -0.018(7) -0.007(8) 0.014(7)
C37 0.044(6) 0.038(6) 0.095(8) 0.000(6) -0.018(7) -0.004(5)
C38 0.063(9) 0.041(6) 0.131(10) -0.011(7) 0.010(8) -0.007(7)
C39 0.073(9) 0.091(10) 0.089(8) 0.013(7) -0.012(7) -0.021(9)
C40 0.060(6) 0.054(7) 0.075(9) 0.011(9) 0.002(7) -0.003(6)
C41 0.055(7) 0.060(8) 0.099(9) -0.005(9) 0.021(9) -0.009(7)
O1W 0.030(10) 0.055(10) 0.135(15) 0.007(11) -0.010(10) 0.007(8)

loop_
_atom_type_symbol
_atom_type_description
_atom_type_scat_dispersion_real
_atom_type_scat_dispersion_imag
_atom_type_scat_source
C C 0.0033 0.0016 'International Tables Vol C Tables 4.2.6.8 and 6.1.1.4'
H H 0.0000 0.0000 'International Tables Vol C Tables 4.2.6.8 and 6.1.1.4'
N N 0.0061 0.0033 'International Tables Vol C Tables 4.2.6.8 and 6.1.1.4'
O O 0.0106 0.0060 'International Tables Vol C Tables 4.2.6.8 and 6.1.1.4'

loop_
_geom_angle_atom_site_label_1
_geom_angle_atom_site_label_2
_geom_angle_atom_site_label_3
_geom_angle
C30 N10 C31 123.8(11)
C30 N10 H10 118.1
C31 N10 H10 118.1
O10 C36 N11 119.9(11)
O10 C36 C31 121.4(12)
N11 C36 C31 118.6(12)
N10 C31 C36 114.8(11)
N10 C31 C32 105.4(12)
C36 C31 C32 109.5(12)
N10 C31 H311 109.0
C36 C31 H311 109.0
C32 C31 H311 109.0
O9 C32 C31 102.6(15)
O9 C32 H321 111.3
C31 C32 H321 111.3
O9 C32 H322 111.3
C31 C32 H322 111.3
H321 C32 H322 109.2
C32 O9 C33 108.7(15)
O9 C33 C34 111.3(14)
O9 C33 H331 109.4
C34 C33 H331 109.4
O9 C33 H332 109.4
C34 C33 H332 109.4
H331 C33 H332 108.0
C35 C34 C33 171(2)
C34 C35 H351 180.0
O9D C32D H323 110.3
O9D C32D H324 110.3
H323 C32D H324 108.6
C32D O9D C33D 109.0(16)
O9D C33D C34D 112(2)
O9D C33D H333 109.2
C34D C33D H333 109.2
O9D C33D H334 109.2
C34D C33D H334 109.2
H333 C33D H334 107.9
C35D C34D C33D 178(4)
C34D C35D H352 180.0
C5 O1 C1 120.3(9)
C40 O12 C41 116.5(10)
C5 N1 C6 121.3(10)
C5 N1 H1 119.3
C6 N1 H1 119.3
C9 N2 C10 123.8(10)
C9 N2 H2 118.1
C10 N2 H2 118.1
C13 N3 C14 121.2(11)
C13 N3 H3 119.4
C14 N3 H3 119.4
C17 N4 C18 119.2(10)
C17 N4 H4 120.4
C18 N4 H4 120.4
N6 N5 C21 112.2(14)
N7 N6 N5 171.8(19)
C22 N8 C23 121.7(10)
C22 N8 H8 119.1
C23 N8 H8 119.1
C26 N9 C27D 115.0(14)
C26 N9 C27 128.2(12)
C27D N9 C27 20.8(10)
C26 N9 H9 122.5
C27D N9 H9 122.5
C27 N9 H9 107.1
C36 N11 C37 124.0(11)
C36 N11 H11 118.0
C37 N11 H11 118.0
O1 C1 C4 108.6(9)
O1 C1 C3 108.3(9)
C4 C1 C3 115.3(10)
O1 C1 C2 102.5(9)
C4 C1 C2 109.8(10)
C3 C1 C2 111.5(10)
C1 C2 H21 109.5
C1 C2 H22 109.5
H21 C2 H22 109.5
C1 C2 H23 109.5
H21 C2 H23 109.5
H22 C2 H23 109.5
C1 C3 H31 109.5
C1 C3 H32 109.5
H31 C3 H32 109.5
C1 C3 H33 109.5
H31 C3 H33 109.5
H32 C3 H33 109.5
C1 C4 H41 109.5
C1 C4 H42 109.5
H41 C4 H42 109.5
C1 C4 H43 109.5
H41 C4 H43 109.5
H42 C4 H43 109.5
O2 C5 O1 125.7(12)
O2 C5 N1 123.5(13)
O1 C5 N1 110.7(12)
N1 C6 C8 109.2(9)
N1 C6 C7 112.1(10)
C8 C6 C7 110.3(10)
N1 C6 C9 110.6(10)
C8 C6 C9 106.9(10)
C7 C6 C9 107.6(10)
C6 C7 H71 109.5
C6 C7 H72 109.5
H71 C7 H72 109.5
C6 C7 H73 109.5
H71 C7 H73 109.5
H72 C7 H73 109.5
C6 C8 H81 109.5
C6 C8 H82 109.5
H81 C8 H82 109.5
C6 C8 H83 109.5
H81 C8 H83 109.5
H82 C8 H83 109.5
O3 C9 N2 120.1(12)
O3 C9 C6 123.1(12)
N2 C9 C6 116.8(10)
N2 C10 C12 112.1(10)
N2 C10 C13 111.2(11)
C12 C10 C13 111.2(10)
N2 C10 C11 106.8(10)
C12 C10 C11 108.7(10)
C13 C10 C11 106.7(10)
C10 C11 H111 109.5
C10 C11 H112 109.5
H111 C11 H112 109.5
C10 C11 H113 109.5
H111 C11 H113 109.5
H112 C11 H113 109.5
C10 C12 H121 109.5
C10 C12 H122 109.5
H121 C12 H122 109.5
C10 C12 H123 109.5
H121 C12 H123 109.5
H122 C12 H123 109.5
O4 C13 N3 121.7(12)
O4 C13 C10 120.7(13)
N3 C13 C10 117.5(12)
N3 C14 C16 109.6(10)
N3 C14 C15 107.1(10)
C16 C14 C15 110.3(10)
N3 C14 C17 110.6(9)
C16 C14 C17 111.6(10)
C15 C14 C17 107.5(10)
C14 C15 H151 109.5
C14 C15 H152 109.5
H151 C15 H152 109.5
C14 C15 H153 109.5
H151 C15 H153 109.5
H152 C15 H153 109.5
C14 C16 H161 109.5
C14 C16 H162 109.5
H161 C16 H162 109.5
C14 C16 H163 109.5
H161 C16 H163 109.5
H162 C16 H163 109.5
O5 C17 N4 124.7(12)
O5 C17 C14 119.1(11)
N4 C17 C14 116.2(12)
N4 C18 C22 114.1(10)
N4 C18 C19 110.2(9)
C22 C18 C19 111.0(10)
N4 C18 H18 107.1
C22 C18 H18 107.1
C19 C18 H18 107.1
C20 C19 C18 114.5(10)
C20 C19 H191 108.6
C18 C19 H191 108.6
C20 C19 H192 108.6
C18 C19 H192 108.6
H191 C19 H192 107.6
C21 C20 C19 112.7(11)
C21 C20 H201 109.1
C19 C20 H201 109.1
C21 C20 H202 109.1
C19 C20 H202 109.1
H201 C20 H202 107.8
N5 C21 C20 110.4(11)
N5 C21 H211 109.6
C20 C21 H211 109.6
N5 C21 H212 109.6
C20 C21 H212 109.6
H211 C21 H212 108.1
O6 C22 N8 125.1(13)
O6 C22 C18 117.1(13)
N8 C22 C18 117.8(12)
N8 C23 C25 108.3(9)
N8 C23 C24 110.3(10)
C25 C23 C24 110.5(11)
N8 C23 C26 108.8(11)
C25 C23 C26 109.9(10)
C24 C23 C26 109.0(10)
C23 C24 H241 109.5
C23 C24 H242 109.5
H241 C24 H242 109.5
C23 C24 H243 109.5
H241 C24 H243 109.5
H242 C24 H243 109.5
C23 C25 H251 109.5
C23 C25 H252 109.5
H251 C25 H252 109.5
C23 C25 H253 109.5
H251 C25 H253 109.5
H252 C25 H253 109.5
O7 C26 N9 123.4(13)
O7 C26 C23 120.8(13)
N9 C26 C23 115.5(12)
C29D C27D N9 118(2)
C29D C27D C28D 109.6(18)
N9 C27D C28D 100(2)
C29D C27D C30 118(2)
N9 C27D C30 106.1(15)
C28D C27D C30 102(2)
C27D C28D H284 109.5
C27D C28D H285 109.5
H284 C28D H285 109.5
C27D C28D H286 109.5
H284 C28D H286 109.5
H285 C28D H286 109.5
C27D C29D H294 109.5
C27D C29D H295 109.5
H294 C29D H295 109.5
C27D C29D H296 109.5
H294 C29D H296 109.5
H295 C29D H296 109.5
C30 C27 C29 108.1(17)
C30 C27 C28 112.2(17)
C29 C27 C28 112.0(15)
C30 C27 N9 110.6(14)
C29 C27 N9 101.0(15)
C28 C27 N9 112.3(17)
C27 C28 H281 109.5
C27 C28 H282 109.5
H281 C28 H282 109.5
C27 C28 H283 109.5
H281 C28 H283 109.5
H282 C28 H283 109.5
C27 C29 H291 109.5
C27 C29 H292 109.5
H291 C29 H292 109.5
C27 C29 H293 109.5
H291 C29 H293 109.5
H292 C29 H293 109.5
O8 C30 N10 120.9(13)
O8 C30 C27 121.4(15)
N10 C30 C27 115.4(14)
O8 C30 C27D 115.3(15)
N10 C30 C27D 123.7(15)
C27 C30 C27D 20.0(11)
N11 C37 C38 112.3(10)
N11 C37 C39 108.2(10)
C38 C37 C39 109.7(11)
N11 C37 C40 109.0(10)
C38 C37 C40 111.3(11)
C39 C37 C40 106.2(11)
C37 C38 H381 109.5
C37 C38 H382 109.5
H381 C38 H382 109.5
C37 C38 H383 109.5
H381 C38 H383 109.5
H382 C38 H383 109.5
C37 C39 H391 109.5
C37 C39 H392 109.5
H391 C39 H392 109.5
C37 C39 H393 109.5
H391 C39 H393 109.5
H392 C39 H393 109.5
O11 C40 O12 123.6(12)
O11 C40 C37 123.2(13)
O12 C40 C37 112.7(12)
O12 C41 H411 109.5
O12 C41 H412 109.5
H411 C41 H412 109.5
O12 C41 H413 109.5
H411 C41 H413 109.5
H412 C41 H413 109.5
C11B O21B C31B 108(2)
O21B C31B C41B 98(2)
O21B C31B H31B 112.1
C41B C31B H31B 112.1
O21B C31B H32B 112.1
C41B C31B H32B 112.1
H31B C31B H32B 109.7
C11B C21B H21B 109.5
C11B C21B H22B 109.5
H21B C21B H22B 109.5
C11B C21B H23B 109.5
H21B C21B H23B 109.5
H22B C21B H23B 109.5
C31B C41B H41B 109.5
C31B C41B H42B 109.5
H41B C41B H42B 109.5
C31B C41B H43B 109.5
H41B C41B H43B 109.5
H42B C41B H43B 109.5
O11B C11B O21B 122(3)
O11B C11B C21B 129(3)
O21B C11B C21B 110(2)
C12B O22B C32B 109.1(19)
O22B C32B C42B 103(2)
O22B C32B H33B 111.3
C42B C32B H33B 111.3
O22B C32B H34B 111.3
C42B C32B H34B 111.3
H33B C32B H34B 109.2
C12B C22B H24B 109.5
C12B C22B H25B 109.5
H24B C22B H25B 109.5
C12B C22B H26B 109.5
H24B C22B H26B 109.5
H25B C22B H26B 109.5
C32B C42B H44B 109.5
C32B C42B H45B 109.5
H44B C42B H45B 109.5
C32B C42B H46B 109.5
H44B C42B H46B 109.5
H45B C42B H46B 109.5
O12B C12B O22B 125(2)
O12B C12B C22B 127(3)
O22B C12B C22B 108(2)
H1W O1W H2W 105.3(17)

loop_
_geom_bond_atom_site_label_1
_geom_bond_atom_site_label_2
_geom_bond_distance
N10 C30 1.361(14)
N10 C31 1.449(13)
N10 H10 0.8800
C36 O10 1.257(12)
C36 N11 1.373(13)
C36 C31 1.481(14)
C31 C32 1.515(17)
C31 H311 1.0000
C32 O9 1.41(2)
C32 H321 0.9900
C32 H322 0.9900
O9 C33 1.412(16)
C33 C34 1.466(4)
C33 H331 0.9900
C33 H332 0.9900
C34 C35 1.181(4)
C35 H351 0.9500
C32D O9D 1.41(2)
C32D H323 0.9900
C32D H324 0.9900
O9D C33D 1.430(19)
C33D C34D 1.464(4)
C33D H333 0.9900
C33D H334 0.9900
C34D C35D 1.178(4)
C35D H352 0.9500
O1 C5 1.347(13)
O1 C1 1.484(12)
O2 C5 1.226(13)
O3 C9 1.251(11)
O4 C13 1.238(13)
O5 C17 1.243(12)
O6 C22 1.236(13)
O7 C26 1.239(14)
O8 C30 1.257(13)
O11 C40 1.211(13)
O12 C40 1.309(13)
O12 C41 1.463(10)
N1 C5 1.360(14)
N1 C6 1.428(13)
N1 H1 0.8800
N2 C9 1.356(13)
N2 C10 1.472(12)
N2 H2 0.8800
N3 C13 1.342(13)
N3 C14 1.471(13)
N3 H3 0.8800
N4 C17 1.296(12)
N4 C18 1.473(12)
N4 H4 0.8800
N5 N6 1.237(4)
N5 C21 1.441(15)
N6 N7 1.126(4)
N8 C22 1.338(13)
N8 C23 1.481(13)
N8 H8 0.8800
N9 C26 1.339(15)
N9 C27D 1.49(3)
N9 C27 1.57(2)
N9 H9 0.8800
N11 C37 1.437(13)
N11 H11 0.8800
C1 C4 1.502(14)
C1 C3 1.507(14)
C1 C2 1.543(14)
C2 H21 0.9800
C2 H22 0.9800
C2 H23 0.9800
C3 H31 0.9800
C3 H32 0.9800
C3 H33 0.9800
C4 H41 0.9800
C4 H42 0.9800
C4 H43 0.9800
C6 C8 1.490(13)
C6 C7 1.520(13)
C6 C9 1.523(14)
C7 H71 0.9800
C7 H72 0.9800
C7 H73 0.9800
C8 H81 0.9800
C8 H82 0.9800
C8 H83 0.9800
C10 C12 1.515(14)
C10 C13 1.521(16)
C10 C11 1.555(14)
C11 H111 0.9800
C11 H112 0.9800
C11 H113 0.9800
C12 H121 0.9800
C12 H122 0.9800
C12 H123 0.9800
C14 C16 1.514(14)
C14 C15 1.518(14)
C14 C17 1.545(15)
C15 H151 0.9800
C15 H152 0.9800
C15 H153 0.9800
C16 H161 0.9800
C16 H162 0.9800
C16 H163 0.9800
C18 C22 1.516(15)
C18 C19 1.542(13)
C18 H18 1.0000
C19 C20 1.533(13)
C19 H191 0.9900
C19 H192 0.9900
C20 C21 1.529(15)
C20 H201 0.9900
C20 H202 0.9900
C21 H211 0.9900
C21 H212 0.9900
C23 C25 1.502(14)
C23 C24 1.523(14)
C23 C26 1.546(15)
C24 H241 0.9800
C24 H242 0.9800
C24 H243 0.9800
C25 H251 0.9800
C25 H252 0.9800
C25 H253 0.9800
C27D C29D 1.48(2)
C27D C28D 1.55(2)
C27D C30 1.62(3)
C28D H284 0.9800
C28D H285 0.9800
C28D H286 0.9800
C29D H294 0.9800
C29D H295 0.9800
C29D H296 0.9800
C27 C30 1.46(2)
C27 C29 1.492(17)
C27 C28 1.544(18)
C28 H281 0.9800
C28 H282 0.9800
C28 H283 0.9800
C29 H291 0.9800
C29 H292 0.9800
C29 H293 0.9800
C37 C38 1.502(14)
C37 C39 1.524(15)
C37 C40 1.574(15)
C38 H381 0.9800
C38 H382 0.9800
C38 H383 0.9800
C39 H391 0.9800
C39 H392 0.9800
C39 H393 0.9800
C41 H411 0.9800
C41 H412 0.9800
C41 H413 0.9800
O21B C11B 1.32(2)
O21B C31B 1.46(2)
C31B C41B 1.51(3)
C31B H31B 0.9900
C31B H32B 0.9900
C21B C11B 1.52(2)
C21B H21B 0.9800
C21B H22B 0.9800
C21B H23B 0.9800
C41B H41B 0.9800
C41B H42B 0.9800
C41B H43B 0.9800
C11B O11B 1.22(3)
O22B C12B 1.32(2)
O22B C32B 1.453(19)
C32B C42B 1.50(2)
C32B H33B 0.9900
C32B H34B 0.9900
C22B C12B 1.52(2)
C22B H24B 0.9800
C22B H25B 0.9800
C22B H26B 0.9800
C42B H44B 0.9800
C42B H45B 0.9800
C42B H46B 0.9800
C12B O12B 1.22(3)
O1W H1W 0.849(10)
O1W H2W 0.850(10)

loop_
_geom_hbond_atom_site_label_D
_geom_hbond_atom_site_label_H
_geom_hbond_atom_site_label_A
_geom_hbond_distance_DH
_geom_hbond_distance_HA
_geom_hbond_distance_DA
_geom_hbond_angle_DHA
_geom_hbond_site_symmetry_A
N1 H1 O10 0.88 2.11 2.937(11) 156.5 1_655
N2 H2 O1W 0.88 2.19 3.017(14) 156.8 .
N3 H3 O2 0.88 2.21 3.016(12) 152.7 .
N4 H4 O3 0.88 2.11 2.927(11) 153.2 .
N8 H8 O4 0.88 2.13 2.963(11) 157.9 .
N9 H9 O5 0.88 2.34 3.209(13) 169.4 .
N10 H10 O6 0.88 2.13 2.988(12) 165.1 .
N11 H11 O7 0.88 2.24 3.104(12) 167.0 .
C35 H351 O8 0.95 2.12 3.054(18) 166.9 2_564
C35D H352 O12B 0.95 2.51 3.46(3) 172.1 .
C35D H352 N7 0.95 2.78 3.15(4) 104.3 3_656
O1W H1W O8 0.849(10) 1.946(16) 2.794(14) 176(10) 1_655
O1W H2W O11 0.850(10) 1.88(3) 2.681(15) 158(7) 1_655

loop_
_geom_torsion_atom_site_label_1
_geom_torsion_atom_site_label_2
_geom_torsion_atom_site_label_3
_geom_torsion_atom_site_label_4
_geom_torsion
C30 N10 C31 C36 -93.7(14)
C30 N10 C31 C32 145.8(14)
O10 C36 C31 N10 -176.2(10)
N11 C36 C31 N10 1.0(15)
O10 C36 C31 C32 -57.9(17)
N11 C36 C31 C32 119.3(14)
N10 C31 C32 O9 -52.6(17)
C36 C31 C32 O9 -176.6(13)
C31 C32 O9 C33 177.1(13)
C32 O9 C33 C34 59(2)
O9 C33 C34 C35 -125(18)
C32D O9D C33D C34D 65(2)
O9D C33D C34D C35D -159(83)
C21 N5 N6 N7 156(14)
O10 C36 N11 C37 2.8(18)
C31 C36 N11 C37 -174.5(10)
C5 O1 C1 C4 -60.5(13)
C5 O1 C1 C3 65.5(13)
C5 O1 C1 C2 -176.6(10)
C1 O1 C5 O2 0.2(19)
C1 O1 C5 N1 -175.4(9)
C6 N1 C5 O2 7(2)
C6 N1 C5 O1 -176.8(10)
C5 N1 C6 C8 -173.7(11)
C5 N1 C6 C7 63.7(15)
C5 N1 C6 C9 -56.3(15)
C10 N2 C9 O3 1.1(17)
C10 N2 C9 C6 -176.8(10)
N1 C6 C9 O3 148.1(11)
C8 C6 C9 O3 -93.1(13)
C7 C6 C9 O3 25.3(16)
N1 C6 C9 N2 -34.1(14)
C8 C6 C9 N2 84.7(12)
C7 C6 C9 N2 -156.8(10)
C9 N2 C10 C12 73.0(14)
C9 N2 C10 C13 -52.1(15)
C9 N2 C10 C11 -168.1(10)
C14 N3 C13 O4 -2.0(17)
C14 N3 C13 C10 -177.8(10)
N2 C10 C13 O4 149.1(11)
C12 C10 C13 O4 23.5(17)
C11 C10 C13 O4 -94.8(13)
N2 C10 C13 N3 -35.0(15)
C12 C10 C13 N3 -160.6(10)
C11 C10 C13 N3 81.0(13)
C13 N3 C14 C16 69.8(13)
C13 N3 C14 C15 -170.5(10)
C13 N3 C14 C17 -53.7(15)
C18 N4 C17 O5 1.6(19)
C18 N4 C17 C14 -175.6(10)
N3 C14 C17 O5 149.4(11)
C16 C14 C17 O5 27.1(17)
C15 C14 C17 O5 -94.0(14)
N3 C14 C17 N4 -33.3(16)
C16 C14 C17 N4 -155.6(11)
C15 C14 C17 N4 83.3(13)
C17 N4 C18 C22 -70.3(14)
C17 N4 C18 C19 164.1(10)
N4 C18 C19 C20 -63.5(12)
C22 C18 C19 C20 169.2(10)
C18 C19 C20 C21 -178.2(10)
N6 N5 C21 C20 -118.4(14)
C19 C20 C21 N5 67.5(13)
C23 N8 C22 O6 -5.6(19)
C23 N8 C22 C18 173.3(10)
N4 C18 C22 O6 166.9(10)
C19 C18 C22 O6 -68.0(14)
N4 C18 C22 N8 -12.2(15)
C19 C18 C22 N8 113.0(12)
C22 N8 C23 C25 -170.3(10)
C22 N8 C23 C24 68.6(14)
C22 N8 C23 C26 -50.9(14)
C27D N9 C26 O7 7(2)
C27 N9 C26 O7 -12(2)
C27D N9 C26 C23 -167.1(15)
C27 N9 C26 C23 173.9(13)
N8 C23 C26 O7 149.6(12)
C25 C23 C26 O7 -92.0(14)
C24 C23 C26 O7 29.3(18)
N8 C23 C26 N9 -35.7(15)
C25 C23 C26 N9 82.7(15)
C24 C23 C26 N9 -156.0(12)
C26 N9 C27D C29D 62(3)
C27 N9 C27D C29D -164(5)
C26 N9 C27D C28D -178.9(16)
C27 N9 C27D C28D -45(4)
C26 N9 C27D C30 -72.5(18)
C27 N9 C27D C30 61(4)
C26 N9 C27 C30 -34(2)
C27D N9 C27 C30 -90(4)
C26 N9 C27 C29 80.2(19)
C27D N9 C27 C29 24(4)
C26 N9 C27 C28 -160.3(15)
C27D N9 C27 C28 144(5)
C31 N10 C30 O8 0(2)
C31 N10 C30 C27 -163.2(13)
C31 N10 C30 C27D 175.9(14)
C29 C27 C30 O8 41(2)
C28 C27 C30 O8 -83(2)
N9 C27 C30 O8 151.0(14)
C29 C27 C30 N10 -156.0(14)
C28 C27 C30 N10 79.9(19)
N9 C27 C30 N10 -46.3(19)
C29 C27 C30 C27D -36(4)
C28 C27 C30 C27D -160(5)
N9 C27 C30 C27D 73(4)
C29D C27D C30 O8 34(3)
N9 C27D C30 O8 169.0(14)
C28D C27D C30 O8 -86(2)
C29D C27D C30 N10 -142(2)
N9 C27D C30 N10 -7(2)
C28D C27D C30 N10 97(2)
C29D C27D C30 C27 147(6)
N9 C27D C30 C27 -78(4)
C28D C27D C30 C27 27(4)
C36 N11 C37 C38 65.9(15)
C36 N11 C37 C39 -172.9(10)
C36 N11 C37 C40 -57.8(15)
C41 O12 C40 O11 -0.1(19)
C41 O12 C40 C37 171.8(10)
N11 C37 C40 O11 -29.0(19)
C38 C37 C40 O11 -153.4(13)
C39 C37 C40 O11 87.3(16)
N11 C37 C40 O12 159.1(10)
C38 C37 C40 O12 34.8(15)
C39 C37 C40 O12 -84.6(13)
C11B O21B C31B C41B -175(2)
C31B O21B C11B O11B -6(3)
C31B O21B C11B C21B 176(2)
C12B O22B C32B C42B -171(2)
C32B O22B C12B O12B 1(3)
C32B O22B C12B C22B 179.8(18)
